data_7208031
loop_
_publ_author_name
'Sun, Jian-Ke'
'Wang, Peng'
'Yao, Qing-Xia'
'Chen, Yong-Juan'
'Li, Zhao-Hui'
'Zhang, Yong-Fan'
'Wu, Li-Ming'
'Zhang, Jie'

_publ_section_title
;
 Solvent- and anion-controlled photochromism of viologen-based
 metal--organic hybrid materials
;
_journal_issue 24
_journal_name_full 'Journal of Materials Chemistry'
_journal_page_first 12212
_journal_paper_doi 10.1039/c2jm30558e
_journal_volume 22
_journal_year 2012
_chemical_formula_moiety 'C52 H54 Cd Cl2 N4 O23'
_chemical_formula_sum 'C52 H54 Cd Cl2 N4 O23'
_chemical_formula_weight 1286.29
_chemical_name_systematic
;
?
;
_space_group_IT_number 68
_symmetry_cell_setting orthorhombic
_symmetry_space_group_name_Hall '-C 2a 2ac'
_symmetry_space_group_name_H-M 'C c c a :2'
_atom_sites_solution_hydrogens geom
_atom_sites_solution_primary direct
_atom_sites_solution_secondary difmap
_audit_creation_method SHELXL-97
_cell_angle_alpha 90.00
_cell_angle_beta 90.00
_cell_angle_gamma 90.00
_cell_formula_units_Z 4
_cell_length_a 19.348(18)
_cell_length_b 31.17(3)
_cell_length_c 9.522(8)
_cell_measurement_reflns_used 6393
_cell_measurement_temperature 293(2)
_cell_measurement_theta_max 27.4758
_cell_measurement_theta_min 3.2736
_cell_volume 5743(9)
_computing_structure_refinement 'SHELXL-97 (Sheldrick, 1997)'
_computing_structure_solution 'SHELXS-97 (Sheldrick, 1990)'
_diffrn_ambient_temperature 293(2)
_diffrn_measured_fraction_theta_full 0.986
_diffrn_measured_fraction_theta_max 0.986
_diffrn_measurement_device_type 'Saturn 70'
_diffrn_measurement_method CCD_Profile_fitting
_diffrn_radiation_monochromator graphite
_diffrn_radiation_source 'fine-focus sealed tube'
_diffrn_radiation_type MoK\a
_diffrn_radiation_wavelength 0.71073
_diffrn_reflns_av_R_equivalents 0.1007
_diffrn_reflns_av_sigmaI/netI 0.0591
_diffrn_reflns_limit_h_max 25
_diffrn_reflns_limit_h_min -25
_diffrn_reflns_limit_k_max 35
_diffrn_reflns_limit_k_min -40
_diffrn_reflns_limit_l_max 12
_diffrn_reflns_limit_l_min -11
_diffrn_reflns_number 20766
_diffrn_reflns_theta_full 27.48
_diffrn_reflns_theta_max 27.48
_diffrn_reflns_theta_min 2.61
_diffrn_standards_decay_% <1.0
_exptl_absorpt_coefficient_mu 0.557
_exptl_absorpt_correction_T_max 1.0000
_exptl_absorpt_correction_T_min 0.1980
_exptl_absorpt_correction_type multi-scan
_exptl_crystal_colour Yellow
_exptl_crystal_density_diffrn 1.488
_exptl_crystal_density_method 'not measured'
_exptl_crystal_description Plate
_exptl_crystal_F_000 2640
_exptl_crystal_size_max 0.5000
_exptl_crystal_size_mid 0.3000
_exptl_crystal_size_min 0.1000
_refine_diff_density_max 0.945
_refine_diff_density_min -0.755
_refine_diff_density_rms 0.098
_refine_ls_extinction_method none
_refine_ls_goodness_of_fit_ref 1.089
_refine_ls_hydrogen_treatment geom
_refine_ls_matrix_type full
_refine_ls_number_parameters 232
_refine_ls_number_reflns 3261
_refine_ls_number_restraints 186
_refine_ls_restrained_S_all 1.093
_refine_ls_R_factor_all 0.0923
_refine_ls_R_factor_gt 0.0708
_refine_ls_shift/su_max 0.000
_refine_ls_shift/su_mean 0.000
_refine_ls_structure_factor_coef Fsqd
_refine_ls_weighting_details 'calc w=1/[\s^2^(Fo^2^)+(0.0750P)^2^+16.0000P] where P=(Fo^2^+2Fc^2^)/3'
_refine_ls_weighting_scheme calc
_refine_ls_wR_factor_gt 0.1794
_refine_ls_wR_factor_ref 0.1949
_reflns_number_gt 2252
_reflns_number_total 3261
_reflns_threshold_expression >2sigma(I)
_cod_data_source_file c2jm30558e.txt
_cod_data_source_block Cd(ClO4)
_cod_depositor_comments
;
The following automatic conversions were performed:

'_exptl_absorpt_correction_type' value 'Multi-scan' changed to
'multi-scan' according to
/home/saulius/struct/CIF-dictionaries/cif_core.dic dictionary named
'cif_core.dic' version 2.4.1 from 2010-06-29.

Automatic conversion script
Id: cif_fix_values 1715 2011-07-08 13:25:40Z adriana 
;
_cod_original_sg_symbol_H-M Ccca
_cod_database_code 7208031

loop_
_symmetry_equiv_pos_as_xyz
'x, y, z'
'-x, -y+1/2, z'
'x, -y+1/2, -z+1/2'
'-x, y, -z+1/2'
'x+1/2, y+1/2, z'
'-x+1/2, -y+1, z'
'x+1/2, -y+1, -z+1/2'
'-x+1/2, y+1/2, -z+1/2'
'-x, -y, -z'
'x, y-1/2, -z'
'-x, y-1/2, z-1/2'
'x, -y, z-1/2'
'-x+1/2, -y+1/2, -z'
'x+1/2, y, -z'
'-x+1/2, y, z-1/2'
'x+1/2, -y+1/2, z-1/2'

loop_
_atom_site_label
_atom_site_type_symbol
_atom_site_fract_x
_atom_site_fract_y
_atom_site_fract_z
_atom_site_U_iso_or_equiv
_atom_site_adp_type
_atom_site_occupancy
_atom_site_symmetry_multiplicity
_atom_site_calc_flag
_atom_site_refinement_flags
_atom_site_disorder_assembly
_atom_site_disorder_group
Cd1 Cd 0.5000 0.7500 0.2500 0.0523(3) Uani 1 4 d S . .
Cl1 Cl 0.2500 0.5000 0.7573(10) 0.257(4) Uani 1 2 d SD . .
O1 O 0.4124(2) 0.75008(12) 0.4549(7) 0.1067(17) Uani 1 1 d . . .
O1W O 0.4724(8) 0.7500 0.7500 0.212(9) Uani 1 2 d SU . .
O2 O 0.43886(18) 0.69174(13) 0.3421(4) 0.0816(11) Uani 1 1 d U . .
O2W O 0.0650(9) 0.5352(4) 0.932(2) 0.314(9) Uani 0.75 1 d PU . .
O3 O 0.2564(11) 0.5444(4) 0.814(3) 0.217(7) Uani 0.50 1 d PDU A 1
O3B O 0.2551(18) 0.5215(8) 0.6150(18) 0.234(9) Uani 0.25 1 d PDU . 2
O3W O 0.0000 0.5999(5) 0.7500 0.178(7) Uani 0.713(14) 2 d SPU . .
O4 O 0.3158(10) 0.4958(8) 0.668(3) 0.252(8) Uani 0.50 1 d PDU A 1
O4B O 0.3223(9) 0.4916(12) 0.813(4) 0.232(9) Uani 0.25 1 d PDU . 2
O4W O 0.0000 0.5425(5) 0.7500 0.142(11) Uani 0.287(14) 2 d SPU . .
O5B O 0.2118(18) 0.5289(8) 0.858(3) 0.233(9) Uani 0.25 1 d PDU . 2
O6B O 0.2119(18) 0.4579(7) 0.743(3) 0.230(9) Uani 0.25 1 d PDU . 2
N1 N 0.11890(19) 0.61890(12) 0.5263(4) 0.0594(9) Uani 1 1 d . . .
C1 C 0.4041(2) 0.71120(17) 0.4309(6) 0.0642(12) Uani 1 1 d . . .
C2 C 0.3487(2) 0.68695(15) 0.5092(5) 0.0572(10) Uani 1 1 d . . .
C3 C 0.2968(3) 0.70863(16) 0.5797(6) 0.0728(14) Uani 1 1 d . . .
H3 H 0.3008 0.7380 0.5940 0.087 Uiso 1 1 calc R . .
C4 C 0.3455(2) 0.64249(15) 0.5016(5) 0.0591(11) Uani 1 1 d . . .
H4 H 0.3821 0.6273 0.4626 0.071 Uiso 1 1 calc R . .
C5 C 0.2394(3) 0.68731(17) 0.6292(6) 0.0761(15) Uani 1 1 d . . .
H5 H 0.2044 0.7024 0.6743 0.091 Uiso 1 1 calc R . .
C6 C 0.2886(2) 0.62073(15) 0.5513(5) 0.0626(11) Uani 1 1 d . . .
H6 H 0.2869 0.5910 0.5445 0.075 Uiso 1 1 calc R . .
C7 C 0.2339(2) 0.64277(16) 0.6112(5) 0.0607(11) Uani 1 1 d . . .
C8 C 0.1677(3) 0.61925(18) 0.6495(5) 0.0718(13) Uani 1 1 d . . .
H8B H 0.1785 0.5900 0.6766 0.086 Uiso 1 1 calc R . .
H8A H 0.1458 0.6333 0.7287 0.086 Uiso 1 1 calc R . .
C9 C 0.0830(3) 0.65385(19) 0.4972(7) 0.0907(18) Uani 1 1 d . . .
H9 H 0.0893 0.6785 0.5510 0.109 Uiso 1 1 calc R . .
C10 C 0.1108(3) 0.58470(17) 0.4489(7) 0.0905(19) Uani 1 1 d . . .
H10 H 0.1375 0.5605 0.4676 0.109 Uiso 1 1 calc R . .
C11 C 0.0372(4) 0.65411(18) 0.3896(7) 0.0935(19) Uani 1 1 d . . .
H11 H 0.0127 0.6791 0.3703 0.112 Uiso 1 1 calc R . .
C12 C 0.0642(3) 0.58350(15) 0.3408(7) 0.093(2) Uani 1 1 d . . .
H12 H 0.0587 0.5584 0.2892 0.111 Uiso 1 1 calc R . .
C13 C 0.0259(2) 0.61847(13) 0.3084(5) 0.0572(10) Uani 1 1 d . . .

loop_
_atom_site_aniso_label
_atom_site_aniso_U_11
_atom_site_aniso_U_22
_atom_site_aniso_U_33
_atom_site_aniso_U_23
_atom_site_aniso_U_13
_atom_site_aniso_U_12
Cd1 0.0426(4) 0.0458(4) 0.0684(5) 0.000 0.000 0.000
Cl1 0.296(9) 0.091(3) 0.384(12) 0.000 0.000 -0.002(4)
O1 0.083(3) 0.067(2) 0.170(5) -0.001(2) 0.043(3) -0.020(2)
O1W 0.25(2) 0.135(8) 0.246(13) -0.023(9) 0.000 0.000
O2 0.069(2) 0.095(3) 0.081(3) -0.007(2) 0.0214(19) -0.020(2)
O2W 0.301(16) 0.185(12) 0.46(2) -0.107(14) 0.088(18) -0.036(12)
O3 0.221(16) 0.168(12) 0.262(16) 0.009(13) 0.062(13) -0.006(12)
O3B 0.249(17) 0.173(14) 0.281(17) 0.055(14) 0.055(15) 0.001(14)
O3W 0.142(10) 0.147(12) 0.245(15) 0.000 0.113(10) 0.000
O4 0.215(15) 0.214(14) 0.327(18) -0.013(15) 0.127(14) 0.032(13)
O4B 0.237(17) 0.172(15) 0.288(18) 0.033(14) 0.043(15) 0.008(14)
O4W 0.165(18) 0.022(7) 0.24(2) 0.000 0.174(17) 0.000
O5B 0.247(18) 0.163(15) 0.288(18) 0.008(14) 0.052(16) 0.018(14)
O6B 0.244(17) 0.167(14) 0.279(18) 0.045(14) 0.055(15) 0.008(14)
N1 0.058(2) 0.056(2) 0.065(2) -0.0017(18) 0.0089(17) -0.0117(17)
C1 0.046(2) 0.072(3) 0.074(3) 0.005(3) 0.000(2) -0.007(2)
C2 0.050(2) 0.065(3) 0.056(2) 0.000(2) 0.0011(19) -0.008(2)
C3 0.070(3) 0.056(3) 0.092(4) -0.012(3) 0.017(3) -0.010(2)
C4 0.056(2) 0.062(3) 0.059(3) -0.001(2) 0.004(2) 0.004(2)
C5 0.067(3) 0.071(3) 0.090(4) -0.014(3) 0.025(3) -0.006(3)
C6 0.068(3) 0.055(2) 0.065(3) 0.005(2) 0.001(2) -0.004(2)
C7 0.057(3) 0.073(3) 0.052(2) 0.002(2) 0.004(2) -0.012(2)
C8 0.068(3) 0.081(3) 0.067(3) 0.010(3) 0.007(2) -0.017(3)
C9 0.108(5) 0.065(3) 0.099(4) -0.028(3) -0.025(4) 0.014(3)
C10 0.102(4) 0.053(3) 0.116(5) -0.010(3) -0.032(4) 0.014(3)
C11 0.106(5) 0.058(3) 0.117(5) -0.027(3) -0.029(4) 0.025(3)
C12 0.112(5) 0.045(3) 0.121(5) -0.022(3) -0.041(4) 0.008(3)
C13 0.058(2) 0.043(2) 0.071(3) 0.002(2) 0.011(2) -0.0019(19)

loop_
_atom_type_symbol
_atom_type_description
_atom_type_scat_dispersion_real
_atom_type_scat_dispersion_imag
_atom_type_scat_source
C C 0.0033 0.0016 'International Tables Vol C Tables 4.2.6.8 and 6.1.1.4'
H H 0.0000 0.0000 'International Tables Vol C Tables 4.2.6.8 and 6.1.1.4'
N N 0.0061 0.0033 'International Tables Vol C Tables 4.2.6.8 and 6.1.1.4'
O O 0.0106 0.0060 'International Tables Vol C Tables 4.2.6.8 and 6.1.1.4'
Cl Cl 0.1484 0.1585 'International Tables Vol C Tables 4.2.6.8 and 6.1.1.4'
Cd Cd -0.8075 1.2024 'International Tables Vol C Tables 4.2.6.8 and 6.1.1.4'

loop_
_geom_angle_atom_site_label_1
_geom_angle_atom_site_label_2
_geom_angle_atom_site_label_3
_geom_angle
_geom_angle_site_symmetry_1
_geom_angle_site_symmetry_3
O2 Cd1 O2 135.95(19) 2_665 .
O2 Cd1 O2 78.1(2) 2_665 3_565
O2 Cd1 O2 119.2(2) . 3_565
O2 Cd1 O2 119.2(2) 2_665 4_655
O2 Cd1 O2 78.1(2) . 4_655
O2 Cd1 O2 135.95(19) 3_565 4_655
O2 Cd1 O1 128.00(13) 2_665 3_565
O2 Cd1 O1 87.16(16) . 3_565
O2 Cd1 O1 52.11(13) 3_565 3_565
O2 Cd1 O1 92.76(15) 4_655 3_565
O2 Cd1 O1 52.11(13) 2_665 2_665
O2 Cd1 O1 92.76(15) . 2_665
O2 Cd1 O1 128.00(13) 3_565 2_665
O2 Cd1 O1 87.16(16) 4_655 2_665
O1 Cd1 O1 179.89(17) 3_565 2_665
O2 Cd1 O1 87.16(16) 2_665 4_655
O2 Cd1 O1 128.00(13) . 4_655
O2 Cd1 O1 92.76(15) 3_565 4_655
O2 Cd1 O1 52.11(13) 4_655 4_655
O1 Cd1 O1 82.0(3) 3_565 4_655
O1 Cd1 O1 98.0(3) 2_665 4_655
O2 Cd1 O1 92.76(15) 2_665 .
O2 Cd1 O1 52.11(13) . .
O2 Cd1 O1 87.16(16) 3_565 .
O2 Cd1 O1 128.00(13) 4_655 .
O1 Cd1 O1 98.0(3) 3_565 .
O1 Cd1 O1 82.0(3) 2_665 .
O1 Cd1 O1 179.89(17) 4_655 .
O3 Cl1 O3 137(2) 6 .
O3 Cl1 O6B 35.5(13) 6 .
O3 Cl1 O6B 151.5(14) . .
O3 Cl1 O6B 151.5(14) 6 6
O3 Cl1 O6B 35.5(13) . 6
O6B Cl1 O6B 169.9(19) . 6
O3 Cl1 O5B 106.3(18) 6 .
O3 Cl1 O5B 41.9(13) . .
O6B Cl1 O5B 109.6(6) . .
O6B Cl1 O5B 77.1(13) 6 .
O3 Cl1 O5B 41.9(13) 6 6
O3 Cl1 O5B 106.3(18) . 6
O6B Cl1 O5B 77.1(13) . 6
O6B Cl1 O5B 109.6(6) 6 6
O5B Cl1 O5B 101(3) . 6
O3 Cl1 O3B 84.8(13) 6 6
O3 Cl1 O3B 137.8(16) . 6
O6B Cl1 O3B 60.3(18) . 6
O6B Cl1 O3B 109.7(6) 6 6
O5B Cl1 O3B 143(3) . 6
O5B Cl1 O3B 109.7(6) 6 6
O3 Cl1 O3B 137.8(16) 6 .
O3 Cl1 O3B 84.8(13) . .
O6B Cl1 O3B 109.7(6) . .
O6B Cl1 O3B 60.3(18) 6 .
O5B Cl1 O3B 109.7(6) . .
O5B Cl1 O3B 143(3) 6 .
O3B Cl1 O3B 53(2) 6 .
O3 Cl1 O4B 77.8(14) 6 .
O3 Cl1 O4B 87.4(19) . .
O6B Cl1 O4B 109.2(6) . .
O6B Cl1 O4B 74.5(9) 6 .
O5B Cl1 O4B 109.2(6) . .
O5B Cl1 O4B 39.0(17) 6 .
O3B Cl1 O4B 107(3) 6 .
O3B Cl1 O4B 109.3(6) . .
O3 Cl1 O4B 87.4(19) 6 6
O3 Cl1 O4B 77.8(14) . 6
O6B Cl1 O4B 74.5(9) . 6
O6B Cl1 O4B 109.2(6) 6 6
O5B Cl1 O4B 39.0(17) . 6
O5B Cl1 O4B 109.2(6) 6 6
O3B Cl1 O4B 109.3(6) 6 6
O3B Cl1 O4B 107(3) . 6
O4B Cl1 O4B 139(3) . 6
O3 Cl1 O4 102.2(11) 6 6
O3 Cl1 O4 101.1(13) . 6
O6B Cl1 O4 67.7(14) . 6
O6B Cl1 O4 106.4(16) 6 6
O5B Cl1 O4 84(2) . 6
O5B Cl1 O4 143.9(16) 6 6
O3B Cl1 O4 59.3(14) 6 6
O3B Cl1 O4 61.4(17) . 6
O4B Cl1 O4 166(2) . 6
O4B Cl1 O4 54.4(16) 6 6
O3 Cl1 O4 101.1(13) 6 .
O3 Cl1 O4 102.2(11) . .
O6B Cl1 O4 106.4(16) . .
O6B Cl1 O4 67.7(14) 6 .
O5B Cl1 O4 143.9(16) . .
O5B Cl1 O4 84(2) 6 .
O3B Cl1 O4 61.4(17) 6 .
O3B Cl1 O4 59.3(14) . .
O4B Cl1 O4 54.4(16) . .
O4B Cl1 O4 166(2) 6 .
O4 Cl1 O4 113(2) 6 .
C1 O1 Cd1 86.8(4) . .
C1 O2 Cd1 98.7(3) . .
O3B O3B Cl1 63.4(10) 6 .
O3B O3B O6B 118.6(17) 6 6
Cl1 O3B O6B 59.7(9) . 6
O5B O4B Cl1 70.0(10) 6 .
O4B O5B Cl1 70.9(10) 6 .
Cl1 O6B O3B 60.0(10) . 6
C10 N1 C9 119.5(5) . .
C10 N1 C8 121.4(5) . .
C9 N1 C8 119.1(4) . .
O2 C1 O1 122.2(5) . .
O2 C1 C2 118.5(5) . .
O1 C1 C2 119.3(5) . .
C3 C2 C4 118.7(4) . .
C3 C2 C1 120.7(4) . .
C4 C2 C1 120.4(4) . .
C5 C3 C2 121.0(5) . .
C5 C3 H3 119.5 . .
C2 C3 H3 119.5 . .
C6 C4 C2 120.7(4) . .
C6 C4 H4 119.7 . .
C2 C4 H4 119.7 . .
C3 C5 C7 119.8(5) . .
C3 C5 H5 120.1 . .
C7 C5 H5 120.1 . .
C4 C6 C7 120.5(4) . .
C4 C6 H6 119.7 . .
C7 C6 H6 119.7 . .
C6 C7 C5 118.9(4) . .
C6 C7 C8 120.2(5) . .
C5 C7 C8 120.8(5) . .
N1 C8 C7 110.2(4) . .
N1 C8 H8B 109.6 . .
C7 C8 H8B 109.6 . .
N1 C8 H8A 109.6 . .
C7 C8 H8A 109.6 . .
H8B C8 H8A 108.1 . .
N1 C9 C11 120.5(5) . .
N1 C9 H9 119.8 . .
C11 C9 H9 119.8 . .
N1 C10 C12 121.7(5) . .
N1 C10 H10 119.2 . .
C12 C10 H10 119.2 . .
C9 C11 C13 121.7(5) . .
C9 C11 H11 119.2 . .
C13 C11 H11 119.2 . .
C13 C12 C10 120.7(5) . .
C13 C12 H12 119.7 . .
C10 C12 H12 119.7 . .
C12 C13 C11 115.9(5) . .
C12 C13 C13 122.4(4) . 4
C11 C13 C13 121.7(4) . 4

loop_
_geom_bond_atom_site_label_1
_geom_bond_atom_site_label_2
_geom_bond_distance
_geom_bond_site_symmetry_2
Cd1 O2 2.338(4) 2_665
Cd1 O2 2.338(4) .
Cd1 O2 2.338(4) 3_565
Cd1 O2 2.338(4) 4_655
Cd1 O1 2.585(5) 3_565
Cd1 O1 2.585(5) 2_665
Cd1 O1 2.585(5) 4_655
Cd1 O1 2.585(5) .
Cl1 O3 1.491(10) 6
Cl1 O3 1.491(10) .
Cl1 O6B 1.510(12) .
Cl1 O6B 1.510(12) 6
Cl1 O5B 1.512(11) .
Cl1 O5B 1.512(11) 6
Cl1 O3B 1.515(11) 6
Cl1 O3B 1.515(11) .
Cl1 O4B 1.520(12) .
Cl1 O4B 1.520(11) 6
Cl1 O4 1.535(10) 6
Cl1 O4 1.535(10) .
O1 C1 1.244(6) .
O1W O1W 1.07(3) 2_665
O2 C1 1.239(6) .
O3B O3B 1.36(5) 6
O3B O6B 1.52(4) 6
O3W O4W 1.79(2) .
O4B O5B 1.01(4) 6
O5B O4B 1.01(4) 6
O6B O3B 1.52(4) 6
N1 C10 1.305(6) .
N1 C9 1.321(7) .
N1 C8 1.506(6) .
C1 C2 1.508(6) .
C2 C3 1.384(7) .
C2 C4 1.389(6) .
C3 C5 1.378(7) .
C3 H3 0.9300 .
C4 C6 1.376(6) .
C4 H4 0.9300 .
C5 C7 1.403(7) .
C5 H5 0.9300 .
C6 C7 1.385(7) .
C6 H6 0.9300 .
C7 C8 1.521(6) .
C8 H8B 0.9700 .
C8 H8A 0.9700 .
C9 C11 1.356(8) .
C9 H9 0.9300 .
C10 C12 1.370(8) .
C10 H10 0.9300 .
C11 C13 1.371(7) .
C11 H11 0.9300 .
C12 C13 1.353(7) .
C12 H12 0.9300 .
C13 C13 1.498(10) 4
